data_9015846
loop_
_publ_author_name
'Masse, R.'
'Guitel, J. C.'
'Durif, A.'

_publ_section_title
;
 Trimetaphosphate de baryum hexahydrate
;
_journal_issue 6
_journal_name_full 'Acta Crystallographica, Section B'
_journal_page_first 1892
_journal_page_last 1894
_journal_paper_doi 10.1107/S0567740876006614
_journal_volume 32
_journal_year 1976
_chemical_formula_sum 'Ba O8 P2'
_space_group_IT_number 2
_symmetry_space_group_name_Hall '-P 1'
_symmetry_space_group_name_H-M 'P -1'
_cell_angle_alpha 108.58
_cell_angle_beta 100.35
_cell_angle_gamma 95.54
_cell_length_a 7.547
_cell_length_b 11.975
_cell_length_c 13.068
_cell_formula_units_Z 6
_cell_volume 1086.174
_database_code_amcsd 0009565
_exptl_crystal_density_diffrn 3.002
_cod_duplicate_entry 1007006
_cod_original_cell_volume 1086.173
_cod_original_formula_sum 'Ba P2 O8'
_cod_database_code 9015846
_amcsd_formula_title 'Ba3 H12 O24 P6'

loop_
_space_group_symop_operation_xyz
x,y,z
-x,-y,-z

loop_
_atom_site_label
_atom_site_fract_x
_atom_site_fract_y
_atom_site_fract_z
_atom_site_attached_hydrogens
Ba1 -0.00342 0.17132 0.25678 0
Ba2 0.42428 0.97865 0.30722 0
Ba3 0.75844 0.38922 0.01922 0
P1 0.18030 0.29510 0.03590 0
P2 0.37710 0.11420 -0.07390 0
P3 0.48250 0.22870 0.16210 0
P4 0.79350 0.18110 0.51700 0
P5 0.07780 0.12350 0.66030 0
P6 0.92090 0.33520 0.74520 0
O1 0.41500 0.11240 0.05040 0
O2 0.37210 0.32470 0.12300 0
O3 0.22150 0.19640 -0.06950 0
O4 0.08540 0.25970 0.73730 0
O5 0.83570 0.30870 0.61580 0
O6 -0.01970 0.13020 0.54260 0
O7 0.14640 0.40160 0.00660 0
O8 0.03120 0.23850 0.07310 0
O9 0.29870 -0.00780 -0.15100 0
O10 0.54090 0.17640 -0.09330 0
O11 0.67900 0.27460 0.17770 0
O12 0.40570 0.19790 0.24760 0
O13 0.63790 0.10610 0.52940 0
O14 0.78170 0.20120 0.41030 0
O15 0.95540 0.04040 0.69040 0
O16 0.26810 0.10710 0.65490 0
O17 -0.00030 0.46340 0.79190 0
O18 0.78580 0.28450 0.79510 0
O19 0.14050 0.98230 0.11490 2
O20 0.27980 0.18850 0.44240 2
O21 0.44150 0.42560 0.86790 2
O22 0.09350 0.41610 0.35120 2
O23 0.27600 0.55930 0.56490 2
O24 0.47510 0.41140 0.64250 2

loop_
_cod_related_entry_id
_cod_related_entry_database
_cod_related_entry_code
1 AMCSD 0009565
